data_7102925
loop_
_publ_author_name
'Mankad, Neal P'
'Peters, Jonas C'

_publ_section_title
;
 Diazoalkanes react with a bis(phosphino)borate copper(i) source to
 generate [Ph2BP(tBu)2]Cu(eta1-N2CR2), [Ph2BP(tBu)2]Cu(CPh2), and
 [Ph2BP(tBu)2]Cu-N(CPh2)(NCPh2).
;
_journal_issue 9
_journal_name_full 'Chemical communications (Cambridge, England)'
_journal_page_first 1061
_journal_page_last 1063
_journal_paper_doi 10.1039/b713687k
_journal_year 2008
_chemical_formula_sum 'C39 H63 B Cu N P2'
_chemical_formula_weight 682.19
_chemical_name_common (BP2)Cu(NH2Mes)
_chemical_name_systematic
;
?
;
_space_group_IT_number 14
_symmetry_cell_setting monoclinic
_symmetry_space_group_name_Hall '-P 2yn'
_symmetry_space_group_name_H-M 'P 1 21/n 1'
_atom_sites_solution_hydrogens geom
_atom_sites_solution_primary direct
_atom_sites_solution_secondary difmap
_audit_creation_method SHELXL-97
_cell_angle_alpha 90.00
_cell_angle_beta 98.24(4)
_cell_angle_gamma 90.00
_cell_formula_units_Z 4
_cell_length_a 10.186(5)
_cell_length_b 17.079(8)
_cell_length_c 22.083(7)
_cell_measurement_temperature 293(2)
_cell_volume 3802(3)
_computing_structure_refinement 'SHELXL-97 (Sheldrick, 1997)'
_computing_structure_solution 'SHELXS-97 (Sheldrick, 1990)'
_diffrn_ambient_temperature 293(2)
_diffrn_measured_fraction_theta_full 0.766
_diffrn_measured_fraction_theta_max 0.766
_diffrn_radiation_monochromator graphite
_diffrn_radiation_source 'fine-focus sealed tube'
_diffrn_radiation_type MoK\a
_diffrn_radiation_wavelength 0.71073
_diffrn_reflns_av_R_equivalents 0.0990
_diffrn_reflns_av_sigmaI/netI 0.1047
_diffrn_reflns_limit_h_max 13
_diffrn_reflns_limit_h_min -12
_diffrn_reflns_limit_k_max 19
_diffrn_reflns_limit_k_min -19
_diffrn_reflns_limit_l_max 22
_diffrn_reflns_limit_l_min -28
_diffrn_reflns_number 31590
_diffrn_reflns_theta_full 28.38
_diffrn_reflns_theta_max 28.38
_diffrn_reflns_theta_min 1.51
_exptl_absorpt_coefficient_mu 0.685
_exptl_crystal_colour colorless
_exptl_crystal_density_diffrn 1.192
_exptl_crystal_density_method 'not measured'
_exptl_crystal_description plate
_exptl_crystal_F_000 1472
_exptl_crystal_size_max 0.22
_exptl_crystal_size_mid 0.17
_exptl_crystal_size_min 0.11
_refine_diff_density_max 0.640
_refine_diff_density_min -0.498
_refine_diff_density_rms 0.088
_refine_ls_extinction_method none
_refine_ls_goodness_of_fit_ref 1.288
_refine_ls_hydrogen_treatment constr
_refine_ls_matrix_type full
_refine_ls_number_parameters 412
_refine_ls_number_reflns 7306
_refine_ls_number_restraints 0
_refine_ls_restrained_S_all 1.288
_refine_ls_R_factor_all 0.1049
_refine_ls_R_factor_gt 0.0473
_refine_ls_shift/su_max 0.001
_refine_ls_shift/su_mean 0.000
_refine_ls_structure_factor_coef Fsqd
_refine_ls_weighting_details 'calc w=1/[\s^2^(Fo^2^)+(0.0000P)^2^+0.0000P] where P=(Fo^2^+2Fc^2^)/3'
_refine_ls_weighting_scheme calc
_refine_ls_wR_factor_gt 0.0746
_refine_ls_wR_factor_ref 0.0834
_reflns_number_gt 4330
_reflns_number_total 7306
_reflns_threshold_expression >2sigma(I)
_cod_data_source_file b713687k.txt
_cod_data_source_block npm36
_cod_depositor_comments
;
The following automatic conversions were performed:
'_symmetry_cell_setting' value 'Monoclinic' changed to 'monoclinic'
according to '/home/saulius/struct/CIF-dictionaries/cif_core.dic'
dictionary named 'cif_core.dic' version 2.4.1 from 2010-06-29.

Automatic conversion script
Id: cif_fix_enum 1527 2010-12-29 10:47:43Z saulius 
;
_cod_original_sg_symbol_H-M P21/n
_cod_database_code 7102925

loop_
_symmetry_equiv_pos_as_xyz
'x, y, z'
'-x+1/2, y+1/2, -z+1/2'
'-x, -y, -z'
'x-1/2, -y-1/2, z-1/2'

loop_
_atom_site_label
_atom_site_type_symbol
_atom_site_fract_x
_atom_site_fract_y
_atom_site_fract_z
_atom_site_U_iso_or_equiv
_atom_site_adp_type
_atom_site_occupancy
_atom_site_symmetry_multiplicity
_atom_site_calc_flag
_atom_site_refinement_flags
_atom_site_disorder_assembly
_atom_site_disorder_group
Cu Cu 0.86775(4) 0.23362(2) 0.903522(17) 0.01599(12) Uani 1 1 d . . .
P1 P 0.89558(8) 0.19781(5) 0.80735(4) 0.0144(2) Uani 1 1 d . . .
P2 P 1.06882(8) 0.23767(5) 0.96054(4) 0.0155(2) Uani 1 1 d . . .
N N 0.6784(2) 0.24942(15) 0.92582(11) 0.0229(7) Uani 1 1 d . . .
H0A H 0.6253 0.2641 0.8916 0.027 Uiso 1 1 calc R . .
H0B H 0.6492 0.2026 0.9369 0.027 Uiso 1 1 calc R . .
B B 1.2040(4) 0.1897(2) 0.84612(16) 0.0142(9) Uani 1 1 d . . .
C1 C 1.3035(3) 0.11374(18) 0.86060(14) 0.0155(8) Uani 1 1 d . . .
C2 C 1.2888(3) 0.04361(18) 0.82724(14) 0.0206(8) Uani 1 1 d . . .
H2 H 1.2181 0.0393 0.7957 0.025 Uiso 1 1 calc R . .
C3 C 1.3737(3) -0.0194(2) 0.83864(16) 0.0267(9) Uani 1 1 d . . .
H3 H 1.3593 -0.0645 0.8150 0.032 Uiso 1 1 calc R . .
C4 C 1.4793(3) -0.0158(2) 0.88478(16) 0.0270(9) Uani 1 1 d . . .
H4 H 1.5362 -0.0582 0.8929 0.032 Uiso 1 1 calc R . .
C5 C 1.4992(3) 0.0517(2) 0.91868(15) 0.0249(9) Uani 1 1 d . . .
H5 H 1.5701 0.0553 0.9502 0.030 Uiso 1 1 calc R . .
C6 C 1.4133(3) 0.11453(19) 0.90587(14) 0.0201(8) Uani 1 1 d . . .
H6 H 1.4302 0.1599 0.9290 0.024 Uiso 1 1 calc R . .
C7 C 1.2792(3) 0.24417(17) 0.79884(13) 0.0136(7) Uani 1 1 d . . .
C8 C 1.3302(3) 0.31918(18) 0.81122(14) 0.0187(8) Uani 1 1 d . . .
H8 H 1.3249 0.3408 0.8494 0.022 Uiso 1 1 calc R . .
C9 C 1.3889(3) 0.36347(19) 0.76917(15) 0.0225(9) Uani 1 1 d . . .
H9 H 1.4193 0.4138 0.7793 0.027 Uiso 1 1 calc R . .
C10 C 1.4017(3) 0.3330(2) 0.71317(15) 0.0217(8) Uani 1 1 d . . .
H10 H 1.4403 0.3623 0.6849 0.026 Uiso 1 1 calc R . .
C11 C 1.3566(3) 0.25777(19) 0.69889(14) 0.0197(8) Uani 1 1 d . . .
H11 H 1.3653 0.2362 0.6610 0.024 Uiso 1 1 calc R . .
C12 C 1.2987(3) 0.21474(18) 0.74102(14) 0.0186(8) Uani 1 1 d . . .
H12 H 1.2713 0.1639 0.7308 0.022 Uiso 1 1 calc R . .
C13 C 1.1934(3) 0.24291(17) 0.90859(13) 0.0158(8) Uani 1 1 d . . .
H13A H 1.1921 0.2969 0.8949 0.019 Uiso 1 1 calc R . .
H13B H 1.2779 0.2358 0.9345 0.019 Uiso 1 1 calc R . .
C14 C 1.0598(3) 0.15453(17) 0.81023(13) 0.0143(8) Uani 1 1 d . . .
H14A H 1.0522 0.1022 0.8264 0.017 Uiso 1 1 calc R . .
H14B H 1.0728 0.1478 0.7679 0.017 Uiso 1 1 calc R . .
C15 C 0.8882(3) 0.28245(17) 0.75144(14) 0.0174(8) Uani 1 1 d . . .
C16 C 0.9526(3) 0.26535(19) 0.69467(13) 0.0241(8) Uani 1 1 d . . .
H16A H 0.9082 0.2220 0.6729 0.036 Uiso 1 1 calc R . .
H16B H 1.0444 0.2526 0.7067 0.036 Uiso 1 1 calc R . .
H16C H 0.9457 0.3107 0.6687 0.036 Uiso 1 1 calc R . .
C17 C 0.7459(3) 0.31016(19) 0.73259(14) 0.0246(9) Uani 1 1 d . . .
H17A H 0.7461 0.3581 0.7099 0.037 Uiso 1 1 calc R . .
H17B H 0.7047 0.3188 0.7685 0.037 Uiso 1 1 calc R . .
H17C H 0.6972 0.2710 0.7075 0.037 Uiso 1 1 calc R . .
C18 C 0.9662(3) 0.34888(17) 0.78685(14) 0.0216(8) Uani 1 1 d . . .
H18A H 1.0562 0.3325 0.7992 0.032 Uiso 1 1 calc R . .
H18B H 0.9261 0.3615 0.8224 0.032 Uiso 1 1 calc R . .
H18C H 0.9651 0.3942 0.7611 0.032 Uiso 1 1 calc R . .
C19 C 0.7779(3) 0.11596(18) 0.77705(14) 0.0185(8) Uani 1 1 d . . .
C20 C 0.8045(3) 0.04797(19) 0.82179(16) 0.0340(10) Uani 1 1 d . . .
H20A H 0.8053 0.0668 0.8628 0.051 Uiso 1 1 calc R . .
H20B H 0.8889 0.0250 0.8180 0.051 Uiso 1 1 calc R . .
H20C H 0.7360 0.0093 0.8128 0.051 Uiso 1 1 calc R . .
C21 C 0.7946(4) 0.0864(2) 0.71311(16) 0.0460(12) Uani 1 1 d . . .
H21A H 0.7394 0.0413 0.7033 0.069 Uiso 1 1 calc R . .
H21B H 0.8856 0.0724 0.7123 0.069 Uiso 1 1 calc R . .
H21C H 0.7692 0.1269 0.6836 0.069 Uiso 1 1 calc R . .
C22 C 0.6338(3) 0.1395(2) 0.77673(16) 0.0306(9) Uani 1 1 d . . .
H22A H 0.5777 0.0947 0.7671 0.046 Uiso 1 1 calc R . .
H22B H 0.6105 0.1795 0.7466 0.046 Uiso 1 1 calc R . .
H22C H 0.6221 0.1591 0.8164 0.046 Uiso 1 1 calc R . .
C23 C 1.1063(3) 0.32978(18) 1.00800(14) 0.0189(8) Uani 1 1 d . . .
C24 C 1.2542(3) 0.34354(19) 1.02981(15) 0.0286(9) Uani 1 1 d . . .
H24A H 1.3004 0.3481 0.9950 0.043 Uiso 1 1 calc R . .
H24B H 1.2896 0.3002 1.0547 0.043 Uiso 1 1 calc R . .
H24C H 1.2653 0.3909 1.0534 0.043 Uiso 1 1 calc R . .
C25 C 1.0542(3) 0.39857(18) 0.96708(15) 0.0295(9) Uani 1 1 d . . .
H25A H 1.0720 0.4467 0.9892 0.044 Uiso 1 1 calc R . .
H25B H 0.9603 0.3930 0.9551 0.044 Uiso 1 1 calc R . .
H25C H 1.0977 0.3992 0.9313 0.044 Uiso 1 1 calc R . .
C26 C 1.0318(3) 0.33001(19) 1.06360(15) 0.0303(9) Uani 1 1 d . . .
H26A H 1.0378 0.3810 1.0820 0.045 Uiso 1 1 calc R . .
H26B H 1.0706 0.2920 1.0928 0.045 Uiso 1 1 calc R . .
H26C H 0.9403 0.3172 1.0507 0.045 Uiso 1 1 calc R . .
C27 C 1.1012(3) 0.14856(18) 1.01035(14) 0.0188(8) Uani 1 1 d . . .
C28 C 1.1000(3) 0.07834(18) 0.96697(15) 0.0256(9) Uani 1 1 d . . .
H28A H 1.1728 0.0826 0.9439 0.038 Uiso 1 1 calc R . .
H28B H 1.0180 0.0777 0.9395 0.038 Uiso 1 1 calc R . .
H28C H 1.1084 0.0308 0.9904 0.038 Uiso 1 1 calc R . .
C29 C 1.2313(3) 0.1481(2) 1.05318(16) 0.0370(10) Uani 1 1 d . . .
H29A H 1.2420 0.0987 1.0740 0.056 Uiso 1 1 calc R . .
H29B H 1.2311 0.1895 1.0826 0.056 Uiso 1 1 calc R . .
H29C H 1.3032 0.1559 1.0301 0.056 Uiso 1 1 calc R . .
C30 C 0.9856(3) 0.13605(19) 1.04728(15) 0.0329(10) Uani 1 1 d . . .
H30A H 0.9998 0.0886 1.0706 0.049 Uiso 1 1 calc R . .
H30B H 0.9039 0.1323 1.0197 0.049 Uiso 1 1 calc R . .
H30C H 0.9811 0.1795 1.0745 0.049 Uiso 1 1 calc R . .
C31 C 0.6604(3) 0.3048(2) 0.97319(15) 0.0202(8) Uani 1 1 d . . .
C32 C 0.6443(3) 0.27878(19) 1.03195(15) 0.0188(8) Uani 1 1 d . . .
C33 C 0.6351(3) 0.3362(2) 1.07632(15) 0.0230(9) Uani 1 1 d . . .
H33 H 0.6244 0.3202 1.1155 0.028 Uiso 1 1 calc R . .
C34 C 0.6413(3) 0.4156(2) 1.06485(16) 0.0237(9) Uani 1 1 d . . .
C35 C 0.6539(3) 0.43810(19) 1.00564(16) 0.0268(9) Uani 1 1 d . . .
H35 H 0.6558 0.4912 0.9966 0.032 Uiso 1 1 calc R . .
C36 C 0.6639(3) 0.3843(2) 0.95941(15) 0.0218(8) Uani 1 1 d . . .
C37 C 0.6350(3) 0.19457(19) 1.04822(15) 0.0272(9) Uani 1 1 d . . .
H37A H 0.6474 0.1891 1.0919 0.041 Uiso 1 1 calc R . .
H37B H 0.7024 0.1655 1.0317 0.041 Uiso 1 1 calc R . .
H37C H 0.5492 0.1748 1.0315 0.041 Uiso 1 1 calc R . .
C38 C 0.6368(4) 0.4746(2) 1.11582(16) 0.0398(11) Uani 1 1 d . . .
H38A H 0.5843 0.4541 1.1450 0.060 Uiso 1 1 calc R . .
H38B H 0.5981 0.5225 1.0990 0.060 Uiso 1 1 calc R . .
H38C H 0.7253 0.4846 1.1358 0.060 Uiso 1 1 calc R . .
C39 C 0.6802(3) 0.4114(2) 0.89625(15) 0.0336(10) Uani 1 1 d . . .
H39A H 0.6895 0.4674 0.8962 0.050 Uiso 1 1 calc R . .
H39B H 0.6036 0.3966 0.8681 0.050 Uiso 1 1 calc R . .
H39C H 0.7578 0.3877 0.8841 0.050 Uiso 1 1 calc R . .

loop_
_atom_site_aniso_label
_atom_site_aniso_U_11
_atom_site_aniso_U_22
_atom_site_aniso_U_33
_atom_site_aniso_U_23
_atom_site_aniso_U_13
_atom_site_aniso_U_12
Cu 0.0161(2) 0.0206(2) 0.0115(2) -0.00072(19) 0.00283(17) 0.00053(19)
P1 0.0133(5) 0.0192(5) 0.0103(5) -0.0002(4) 0.0004(4) 0.0014(4)
P2 0.0166(5) 0.0211(5) 0.0087(5) -0.0006(4) 0.0021(4) 0.0007(4)
N 0.0168(15) 0.0325(19) 0.0189(16) -0.0012(13) 0.0013(12) -0.0023(13)
B 0.016(2) 0.018(2) 0.009(2) -0.0007(17) 0.0035(17) 0.0023(17)
C1 0.0147(19) 0.023(2) 0.010(2) 0.0027(15) 0.0048(15) -0.0043(15)
C2 0.016(2) 0.025(2) 0.019(2) 0.0010(17) -0.0028(16) 0.0022(16)
C3 0.026(2) 0.025(2) 0.030(3) -0.0043(17) 0.0076(19) 0.0013(17)
C4 0.016(2) 0.022(2) 0.042(3) 0.0089(18) 0.0012(19) 0.0070(16)
C5 0.016(2) 0.030(2) 0.026(2) 0.0013(18) -0.0045(16) -0.0018(17)
C6 0.019(2) 0.023(2) 0.019(2) 0.0005(16) 0.0025(17) -0.0016(16)
C7 0.0068(16) 0.021(2) 0.0119(19) -0.0021(15) -0.0021(14) 0.0037(14)
C8 0.019(2) 0.029(2) 0.009(2) -0.0042(16) 0.0026(15) 0.0014(16)
C9 0.022(2) 0.027(2) 0.018(2) -0.0016(17) 0.0023(17) -0.0045(16)
C10 0.015(2) 0.037(2) 0.015(2) 0.0087(17) 0.0057(16) -0.0014(17)
C11 0.0138(18) 0.037(2) 0.0090(19) -0.0017(16) 0.0033(14) 0.0041(17)
C12 0.0153(19) 0.023(2) 0.017(2) -0.0019(15) 0.0008(15) 0.0036(15)
C13 0.0146(17) 0.020(2) 0.0122(18) 0.0013(15) 0.0009(14) 0.0003(15)
C14 0.0188(19) 0.0183(19) 0.0072(19) 0.0025(14) 0.0064(15) 0.0024(15)
C15 0.0154(18) 0.024(2) 0.013(2) 0.0001(15) 0.0014(15) 0.0028(15)
C16 0.0215(19) 0.036(2) 0.015(2) 0.0029(17) 0.0037(15) -0.0001(18)
C17 0.020(2) 0.032(2) 0.021(2) 0.0036(17) 0.0017(16) 0.0028(17)
C18 0.019(2) 0.025(2) 0.021(2) 0.0069(16) 0.0041(17) 0.0027(16)
C19 0.0146(19) 0.024(2) 0.017(2) -0.0046(16) 0.0024(16) 0.0001(15)
C20 0.025(2) 0.023(2) 0.053(3) 0.0014(19) 0.000(2) -0.0080(17)
C21 0.041(3) 0.066(3) 0.033(3) -0.031(2) 0.012(2) -0.023(2)
C22 0.016(2) 0.037(2) 0.037(3) -0.0023(18) -0.0018(18) -0.0039(17)
C23 0.021(2) 0.025(2) 0.011(2) -0.0070(16) 0.0068(16) -0.0009(16)
C24 0.035(2) 0.033(2) 0.017(2) -0.0056(17) 0.0011(18) -0.0053(18)
C25 0.040(3) 0.023(2) 0.025(2) -0.0090(17) 0.0041(19) 0.0012(18)
C26 0.033(2) 0.037(2) 0.021(2) -0.0111(18) 0.0085(18) -0.0038(19)
C27 0.018(2) 0.026(2) 0.013(2) 0.0005(16) 0.0031(16) -0.0018(16)
C28 0.029(2) 0.025(2) 0.024(2) 0.0115(17) 0.0074(18) 0.0007(16)
C29 0.038(3) 0.038(2) 0.031(3) 0.0100(18) -0.009(2) -0.0012(19)
C30 0.047(3) 0.033(2) 0.023(2) 0.0007(17) 0.0183(19) -0.0018(19)
C31 0.0126(19) 0.028(2) 0.020(2) -0.0048(18) 0.0040(16) -0.0001(16)
C32 0.0115(18) 0.024(2) 0.021(2) -0.0004(17) 0.0026(15) 0.0013(15)
C33 0.022(2) 0.036(2) 0.012(2) 0.0031(17) 0.0034(16) -0.0041(17)
C34 0.024(2) 0.028(2) 0.021(2) -0.0042(18) 0.0071(17) 0.0006(17)
C35 0.032(2) 0.020(2) 0.029(2) -0.0009(18) 0.0075(18) -0.0001(17)
C36 0.019(2) 0.030(2) 0.017(2) 0.0032(17) 0.0032(16) -0.0031(16)
C37 0.025(2) 0.035(2) 0.022(2) 0.0006(18) 0.0016(17) -0.0046(18)
C38 0.051(3) 0.036(2) 0.033(3) -0.0142(19) 0.011(2) -0.002(2)
C39 0.037(2) 0.040(2) 0.025(2) 0.0039(18) 0.0072(19) 0.0002(19)

loop_
_atom_type_symbol
_atom_type_description
_atom_type_scat_dispersion_real
_atom_type_scat_dispersion_imag
_atom_type_scat_source
C C 0.0033 0.0016 'International Tables Vol C Tables 4.2.6.8 and 6.1.1.4'
H H 0.0000 0.0000 'International Tables Vol C Tables 4.2.6.8 and 6.1.1.4'
B B 0.0013 0.0007 'International Tables Vol C Tables 4.2.6.8 and 6.1.1.4'
N N 0.0061 0.0033 'International Tables Vol C Tables 4.2.6.8 and 6.1.1.4'
P P 0.1023 0.0942 'International Tables Vol C Tables 4.2.6.8 and 6.1.1.4'
Cu Cu 0.3201 1.2651 'International Tables Vol C Tables 4.2.6.8 and 6.1.1.4'

loop_
_geom_angle_atom_site_label_1
_geom_angle_atom_site_label_2
_geom_angle_atom_site_label_3
_geom_angle
_geom_angle_site_symmetry_1
_geom_angle_site_symmetry_3
_geom_angle_publ_flag
N Cu P2 131.81(8) . . ?
N Cu P1 120.17(8) . . ?
P2 Cu P1 107.89(5) . . ?
C14 P1 C15 106.42(14) . . ?
C14 P1 C19 104.09(14) . . ?
C15 P1 C19 111.58(15) . . ?
C14 P1 Cu 108.32(10) . . ?
C15 P1 Cu 113.95(10) . . ?
C19 P1 Cu 111.80(10) . . ?
C13 P2 C27 109.08(14) . . ?
C13 P2 C23 101.69(14) . . ?
C27 P2 C23 110.09(15) . . ?
C13 P2 Cu 107.97(11) . . ?
C27 P2 Cu 111.89(11) . . ?
C23 P2 Cu 115.47(11) . . ?
C31 N Cu 118.46(19) . . ?
C31 N H0A 107.7 . . ?
Cu N H0A 107.7 . . ?
C31 N H0B 107.7 . . ?
Cu N H0B 107.7 . . ?
H0A N H0B 107.1 . . ?
C1 B C7 103.7(2) . . ?
C1 B C13 112.3(3) . . ?
C7 B C13 107.7(2) . . ?
C1 B C14 106.4(2) . . ?
C7 B C14 110.7(2) . . ?
C13 B C14 115.4(2) . . ?
C6 C1 C2 113.6(3) . . ?
C6 C1 B 122.8(3) . . ?
C2 C1 B 123.6(3) . . ?
C3 C2 C1 123.6(3) . . ?
C3 C2 H2 118.2 . . ?
C1 C2 H2 118.2 . . ?
C4 C3 C2 120.2(3) . . ?
C4 C3 H3 119.9 . . ?
C2 C3 H3 119.9 . . ?
C3 C4 C5 118.8(3) . . ?
C3 C4 H4 120.6 . . ?
C5 C4 H4 120.6 . . ?
C4 C5 C6 119.9(3) . . ?
C4 C5 H5 120.1 . . ?
C6 C5 H5 120.1 . . ?
C5 C6 C1 123.9(3) . . ?
C5 C6 H6 118.0 . . ?
C1 C6 H6 118.0 . . ?
C8 C7 C12 114.0(3) . . ?
C8 C7 B 125.6(3) . . ?
C12 C7 B 120.3(3) . . ?
C7 C8 C9 123.4(3) . . ?
C7 C8 H8 118.3 . . ?
C9 C8 H8 118.3 . . ?
C10 C9 C8 120.1(3) . . ?
C10 C9 H9 120.0 . . ?
C8 C9 H9 120.0 . . ?
C9 C10 C11 119.2(3) . . ?
C9 C10 H10 120.4 . . ?
C11 C10 H10 120.4 . . ?
C12 C11 C10 119.9(3) . . ?
C12 C11 H11 120.0 . . ?
C10 C11 H11 120.0 . . ?
C11 C12 C7 123.2(3) . . ?
C11 C12 H12 118.4 . . ?
C7 C12 H12 118.4 . . ?
B C13 P2 128.6(2) . . ?
B C13 H13A 105.1 . . ?
P2 C13 H13A 105.1 . . ?
B C13 H13B 105.1 . . ?
P2 C13 H13B 105.1 . . ?
H13A C13 H13B 105.9 . . ?
B C14 P1 127.5(2) . . ?
B C14 H14A 105.4 . . ?
P1 C14 H14A 105.4 . . ?
B C14 H14B 105.4 . . ?
P1 C14 H14B 105.4 . . ?
H14A C14 H14B 106.0 . . ?
C16 C15 C17 109.8(3) . . ?
C16 C15 C18 108.0(2) . . ?
C17 C15 C18 108.2(3) . . ?
C16 C15 P1 114.1(2) . . ?
C17 C15 P1 111.2(2) . . ?
C18 C15 P1 105.2(2) . . ?
C15 C16 H16A 109.5 . . ?
C15 C16 H16B 109.5 . . ?
H16A C16 H16B 109.5 . . ?
C15 C16 H16C 109.5 . . ?
H16A C16 H16C 109.5 . . ?
H16B C16 H16C 109.5 . . ?
C15 C17 H17A 109.5 . . ?
C15 C17 H17B 109.5 . . ?
H17A C17 H17B 109.5 . . ?
C15 C17 H17C 109.5 . . ?
H17A C17 H17C 109.5 . . ?
H17B C17 H17C 109.5 . . ?
C15 C18 H18A 109.5 . . ?
C15 C18 H18B 109.5 . . ?
H18A C18 H18B 109.5 . . ?
C15 C18 H18C 109.5 . . ?
H18A C18 H18C 109.5 . . ?
H18B C18 H18C 109.5 . . ?
C22 C19 C20 106.6(3) . . ?
C22 C19 C21 108.5(3) . . ?
C20 C19 C21 108.3(3) . . ?
C22 C19 P1 111.5(2) . . ?
C20 C19 P1 106.7(2) . . ?
C21 C19 P1 114.8(2) . . ?
C19 C20 H20A 109.5 . . ?
C19 C20 H20B 109.5 . . ?
H20A C20 H20B 109.5 . . ?
C19 C20 H20C 109.5 . . ?
H20A C20 H20C 109.5 . . ?
H20B C20 H20C 109.5 . . ?
C19 C21 H21A 109.5 . . ?
C19 C21 H21B 109.5 . . ?
H21A C21 H21B 109.5 . . ?
C19 C21 H21C 109.5 . . ?
H21A C21 H21C 109.5 . . ?
H21B C21 H21C 109.5 . . ?
C19 C22 H22A 109.5 . . ?
C19 C22 H22B 109.5 . . ?
H22A C22 H22B 109.5 . . ?
C19 C22 H22C 109.5 . . ?
H22A C22 H22C 109.5 . . ?
H22B C22 H22C 109.5 . . ?
C25 C23 C24 108.1(3) . . ?
C25 C23 C26 107.5(3) . . ?
C24 C23 C26 109.0(3) . . ?
C25 C23 P2 106.6(2) . . ?
C24 C23 P2 114.3(2) . . ?
C26 C23 P2 111.1(2) . . ?
C23 C24 H24A 109.5 . . ?
C23 C24 H24B 109.5 . . ?
H24A C24 H24B 109.5 . . ?
C23 C24 H24C 109.5 . . ?
H24A C24 H24C 109.5 . . ?
H24B C24 H24C 109.5 . . ?
C23 C25 H25A 109.5 . . ?
C23 C25 H25B 109.5 . . ?
H25A C25 H25B 109.5 . . ?
C23 C25 H25C 109.5 . . ?
H25A C25 H25C 109.5 . . ?
H25B C25 H25C 109.5 . . ?
C23 C26 H26A 109.5 . . ?
C23 C26 H26B 109.5 . . ?
H26A C26 H26B 109.5 . . ?
C23 C26 H26C 109.5 . . ?
H26A C26 H26C 109.5 . . ?
H26B C26 H26C 109.5 . . ?
C29 C27 C28 108.3(3) . . ?
C29 C27 C30 109.6(3) . . ?
C28 C27 C30 106.5(3) . . ?
C29 C27 P2 115.8(2) . . ?
C28 C27 P2 106.4(2) . . ?
C30 C27 P2 109.8(2) . . ?
C27 C28 H28A 109.5 . . ?
C27 C28 H28B 109.5 . . ?
H28A C28 H28B 109.5 . . ?
C27 C28 H28C 109.5 . . ?
H28A C28 H28C 109.5 . . ?
H28B C28 H28C 109.5 . . ?
C27 C29 H29A 109.5 . . ?
C27 C29 H29B 109.5 . . ?
H29A C29 H29B 109.5 . . ?
C27 C29 H29C 109.5 . . ?
H29A C29 H29C 109.5 . . ?
H29B C29 H29C 109.5 . . ?
C27 C30 H30A 109.5 . . ?
C27 C30 H30B 109.5 . . ?
H30A C30 H30B 109.5 . . ?
C27 C30 H30C 109.5 . . ?
H30A C30 H30C 109.5 . . ?
H30B C30 H30C 109.5 . . ?
C36 C31 C32 121.4(3) . . ?
C36 C31 N 118.1(3) . . ?
C32 C31 N 120.5(3) . . ?
C33 C32 C31 117.0(3) . . ?
C33 C32 C37 119.7(3) . . ?
C31 C32 C37 123.3(3) . . ?
C34 C33 C32 123.4(3) . . ?
C34 C33 H33 118.3 . . ?
C32 C33 H33 118.3 . . ?
C33 C34 C35 117.2(3) . . ?
C33 C34 C38 120.6(3) . . ?
C35 C34 C38 122.2(3) . . ?
C34 C35 C36 122.4(3) . . ?
C34 C35 H35 118.8 . . ?
C36 C35 H35 118.8 . . ?
C35 C36 C31 118.5(3) . . ?
C35 C36 C39 120.6(3) . . ?
C31 C36 C39 120.9(3) . . ?
C32 C37 H37A 109.5 . . ?
C32 C37 H37B 109.5 . . ?
H37A C37 H37B 109.5 . . ?
C32 C37 H37C 109.5 . . ?
H37A C37 H37C 109.5 . . ?
H37B C37 H37C 109.5 . . ?
C34 C38 H38A 109.5 . . ?
C34 C38 H38B 109.5 . . ?
H38A C38 H38B 109.5 . . ?
C34 C38 H38C 109.5 . . ?
H38A C38 H38C 109.5 . . ?
H38B C38 H38C 109.5 . . ?
C36 C39 H39A 109.5 . . ?
C36 C39 H39B 109.5 . . ?
H39A C39 H39B 109.5 . . ?
C36 C39 H39C 109.5 . . ?
H39A C39 H39C 109.5 . . ?
H39B C39 H39C 109.5 . . ?

loop_
_geom_bond_atom_site_label_1
_geom_bond_atom_site_label_2
_geom_bond_distance
_geom_bond_site_symmetry_2
_geom_bond_publ_flag
Cu N 2.076(2) . ?
Cu P2 2.2464(14) . ?
Cu P1 2.2667(11) . ?
P1 C14 1.821(3) . ?
P1 C15 1.896(3) . ?
P1 C19 1.900(3) . ?
P2 C13 1.831(3) . ?
P2 C27 1.879(3) . ?
P2 C23 1.898(3) . ?
N C31 1.442(4) . ?
N H0A 0.9000 . ?
N H0B 0.9000 . ?
B C1 1.649(5) . ?
B C7 1.665(4) . ?
B C13 1.669(4) . ?
B C14 1.677(5) . ?
C1 C6 1.389(4) . ?
C1 C2 1.403(4) . ?
C2 C3 1.381(4) . ?
C2 H2 0.9300 . ?
C3 C4 1.373(4) . ?
C3 H3 0.9300 . ?
C4 C5 1.374(4) . ?
C4 H4 0.9300 . ?
C5 C6 1.388(4) . ?
C5 H5 0.9300 . ?
C6 H6 0.9300 . ?
C7 C8 1.395(4) . ?
C7 C12 1.413(4) . ?
C8 C9 1.397(4) . ?
C8 H8 0.9300 . ?
C9 C10 1.365(4) . ?
C9 H9 0.9300 . ?
C10 C11 1.385(4) . ?
C10 H10 0.9300 . ?
C11 C12 1.382(4) . ?
C11 H11 0.9300 . ?
C12 H12 0.9300 . ?
C13 H13A 0.9700 . ?
C13 H13B 0.9700 . ?
C14 H14A 0.9700 . ?
C14 H14B 0.9700 . ?
C15 C16 1.524(4) . ?
C15 C17 1.526(4) . ?
C15 C18 1.533(4) . ?
C16 H16A 0.9600 . ?
C16 H16B 0.9600 . ?
C16 H16C 0.9600 . ?
C17 H17A 0.9600 . ?
C17 H17B 0.9600 . ?
C17 H17C 0.9600 . ?
C18 H18A 0.9600 . ?
C18 H18B 0.9600 . ?
C18 H18C 0.9600 . ?
C19 C22 1.521(4) . ?
C19 C20 1.524(4) . ?
C19 C21 1.532(4) . ?
C20 H20A 0.9600 . ?
C20 H20B 0.9600 . ?
C20 H20C 0.9600 . ?
C21 H21A 0.9600 . ?
C21 H21B 0.9600 . ?
C21 H21C 0.9600 . ?
C22 H22A 0.9600 . ?
C22 H22B 0.9600 . ?
C22 H22C 0.9600 . ?
C23 C25 1.530(4) . ?
C23 C24 1.533(4) . ?
C23 C26 1.534(4) . ?
C24 H24A 0.9600 . ?
C24 H24B 0.9600 . ?
C24 H24C 0.9600 . ?
C25 H25A 0.9600 . ?
C25 H25B 0.9600 . ?
C25 H25C 0.9600 . ?
C26 H26A 0.9600 . ?
C26 H26B 0.9600 . ?
C26 H26C 0.9600 . ?
C27 C29 1.513(4) . ?
C27 C28 1.534(4) . ?
C27 C30 1.540(4) . ?
C28 H28A 0.9600 . ?
C28 H28B 0.9600 . ?
C28 H28C 0.9600 . ?
C29 H29A 0.9600 . ?
C29 H29B 0.9600 . ?
C29 H29C 0.9600 . ?
C30 H30A 0.9600 . ?
C30 H30B 0.9600 . ?
C30 H30C 0.9600 . ?
C31 C36 1.393(4) . ?
C31 C32 1.403(4) . ?
C32 C33 1.399(4) . ?
C32 C37 1.489(4) . ?
C33 C34 1.382(4) . ?
C33 H33 0.9300 . ?
C34 C35 1.387(4) . ?
C34 C38 1.516(4) . ?
C35 C36 1.388(4) . ?
C35 H35 0.9300 . ?
C36 C39 1.501(4) . ?
C37 H37A 0.9600 . ?
C37 H37B 0.9600 . ?
C37 H37C 0.9600 . ?
C38 H38A 0.9600 . ?
C38 H38B 0.9600 . ?
C38 H38C 0.9600 . ?
C39 H39A 0.9600 . ?
C39 H39B 0.9600 . ?
C39 H39C 0.9600 . ?
